data_7242899
loop_
_publ_author_name
'Mukhacheva, Anna A.'
'Komarov, Vladislav Yu.'
'Kokovkin, Vasily V.'
'Novikov, Alexander S.'
'Abramov, Pavel A.'
'Sokolov, Maxim N.'

_publ_section_title
;
 Unusual \p--\p interactions directed by the
 [{(C6H6)Ru}2W8O30(OH)2]6&#x2212; hybrid anion
;
_journal_issue 23
_journal_name_full CrystEngComm
_journal_page_first 4125
_journal_page_last 4135
_journal_paper_doi 10.1039/D1CE00319D
_journal_volume 23
_journal_year 2021
_chemical_formula_sum 'C12 H12 Na3.8 O45 Ru2 W8'
_chemical_formula_weight 2636.52
_space_group_crystal_system monoclinic
_space_group_IT_number 14
_space_group_name_Hall '-P 2yn'
_space_group_name_H-M_alt 'P 1 21/n 1'
_atom_sites_solution_hydrogens geom
_atom_sites_solution_primary direct
_atom_sites_solution_secondary difmap
_audit_creation_method SHELXL-2017/1
_audit_update_record
;
2021-02-19 deposited with the CCDC.	2021-05-21 downloaded from the CCDC.
;
_cell_angle_alpha 90
_cell_angle_beta 103.446(2)
_cell_angle_gamma 90
_cell_formula_units_Z 2
_cell_length_a 10.3129(4)
_cell_length_b 16.4452(6)
_cell_length_c 14.8941(5)
_cell_measurement_reflns_used 8307
_cell_measurement_temperature 150(2)
_cell_measurement_theta_max 26.3565
_cell_measurement_theta_min 2.1844
_cell_volume 2456.77(16)
_computing_cell_refinement 'SAINT (Bruker-AXS, 2004)'
_computing_data_collection 'APEX2 (Bruker-AXS, 2004)'
_computing_data_reduction 'SAINT (Bruker-AXS, 2004)'
_computing_molecular_graphics 'ShelXle (H\"ubschle, 2011)'
_computing_publication_material 'CIFTAB-2014 (Sheldrick, 2014)'
_computing_structure_refinement 'SHELXL-2014 (Sheldrick, 2014)'
_computing_structure_solution 'SHELXS-2014 (Sheldrick, 2014)'
_diffrn_ambient_temperature 150(2)
_diffrn_detector_area_resol_mean 25
_diffrn_measured_fraction_theta_full 1.000
_diffrn_measured_fraction_theta_max 0.988
_diffrn_measurement_device 'four-circle diffractometer'
_diffrn_measurement_device_type 'Bruker D8 Venture'
_diffrn_measurement_method '\f and \w scans'
_diffrn_radiation_monochromator graphite
_diffrn_radiation_probe x-ray
_diffrn_radiation_source 'fine-focus sealed tube'
_diffrn_radiation_type MoK\a
_diffrn_radiation_wavelength 0.71073
_diffrn_reflns_av_R_equivalents 0.2008
_diffrn_reflns_av_unetI/netI 0.1043
_diffrn_reflns_Laue_measured_fraction_full 1.000
_diffrn_reflns_Laue_measured_fraction_max 0.988
_diffrn_reflns_limit_h_max 15
_diffrn_reflns_limit_h_min -15
_diffrn_reflns_limit_k_max 24
_diffrn_reflns_limit_k_min -24
_diffrn_reflns_limit_l_max 21
_diffrn_reflns_limit_l_min -21
_diffrn_reflns_number 83359
_diffrn_reflns_point_group_measured_fraction_full 1.000
_diffrn_reflns_point_group_measured_fraction_max 0.988
_diffrn_reflns_theta_full 25.500
_diffrn_reflns_theta_max 31.524
_diffrn_reflns_theta_min 1.873
_diffrn_source 'sealed X-ray tube'
_exptl_absorpt_coefficient_mu 19.386
_exptl_absorpt_correction_T_max 0.7462
_exptl_absorpt_correction_T_min 0.6188
_exptl_absorpt_correction_type multi-scan
_exptl_absorpt_process_details 'SADABS (Bruker-AXS, 2004)'
_exptl_crystal_colour yellow
_exptl_crystal_density_diffrn 3.564
_exptl_crystal_description block
_exptl_crystal_F_000 2332
_exptl_crystal_size_max 0.460
_exptl_crystal_size_mid 0.088
_exptl_crystal_size_min 0.022
_refine_diff_density_max 2.373
_refine_diff_density_min -2.985
_refine_diff_density_rms 0.449
_refine_ls_extinction_method none
_refine_ls_goodness_of_fit_ref 0.948
_refine_ls_hydrogen_treatment constr
_refine_ls_matrix_type full
_refine_ls_number_parameters 329
_refine_ls_number_reflns 8082
_refine_ls_number_restraints 0
_refine_ls_restrained_S_all 0.948
_refine_ls_R_factor_all 0.1002
_refine_ls_R_factor_gt 0.0513
_refine_ls_shift/su_max 0.001
_refine_ls_shift/su_mean 0.000
_refine_ls_structure_factor_coef Fsqd
_refine_ls_weighting_details 'w=1/[\s^2^(Fo^2^)+(0.0472P)^2^] where P=(Fo^2^+2Fc^2^)/3'
_refine_ls_weighting_scheme calc
_refine_ls_wR_factor_gt 0.1120
_refine_ls_wR_factor_ref 0.1285
_reflns_Friedel_coverage 0.000
_reflns_number_gt 5083
_reflns_number_total 8082
_reflns_threshold_expression >2\s(I)
_cod_data_source_file d1ce00319d3.cif
_cod_data_source_block 2
_cod_depositor_comments 'Adding full bibliography for 7242899--7242903.cif.'
_cod_original_sg_symbol_H-M 'P 21/n'
_cod_original_formula_sum 'C12 H12 Na3.80 O45 Ru2 W8'
_cod_database_code 7242899
_shelx_shelxl_version_number 2017/1
_shelx_space_group_comment
;
The symmetry employed for this shelxl refinement is uniquely defined
by the following loop, which should always be used as a source of
symmetry information in preference to the above space-group names.
They are only intended as comments.
;
_shelx_estimated_absorpt_t_min 0.041
_shelx_estimated_absorpt_t_max 0.675

loop_
_space_group_symop_operation_xyz
'x, y, z'
'-x+1/2, y+1/2, -z+1/2'
'-x, -y, -z'
'x-1/2, -y-1/2, z-1/2'

loop_
_atom_site_label
_atom_site_type_symbol
_atom_site_fract_x
_atom_site_fract_y
_atom_site_fract_z
_atom_site_U_iso_or_equiv
_atom_site_adp_type
_atom_site_occupancy
_atom_site_site_symmetry_order
_atom_site_calc_flag
_atom_site_refinement_flags_posn
_atom_site_refinement_flags_adp
_atom_site_refinement_flags_occupancy
_atom_site_disorder_assembly
_atom_site_disorder_group
C1 C 0.4276(15) 0.7458(10) 0.1553(10) 0.049(4) Uani 1 1 d . . . . .
H1 H 0.357005 0.770666 0.176415 0.059 Uiso 1 1 calc R U . . .
C2 C 0.5541(17) 0.7800(10) 0.1786(11) 0.052(4) Uani 1 1 d . . . . .
H2 H 0.568839 0.829166 0.212873 0.063 Uiso 1 1 calc R U . . .
C3 C 0.6613(15) 0.7411(10) 0.1511(10) 0.042(3) Uani 1 1 d . . . . .
H3 H 0.748482 0.763418 0.168663 0.051 Uiso 1 1 calc R U . . .
C4 C 0.509(2) 0.6375(13) 0.0725(10) 0.064(5) Uani 1 1 d . . . . .
H4 H 0.494618 0.589799 0.035591 0.077 Uiso 1 1 calc R U . . .
C5 C 0.4021(15) 0.6745(10) 0.1006(11) 0.049(4) Uani 1 1 d . . . . .
H5 H 0.314847 0.652241 0.083396 0.058 Uiso 1 1 calc R U . . .
C6 C 0.6395(17) 0.6714(12) 0.0990(10) 0.056(5) Uani 1 1 d . . . . .
H6 H 0.711686 0.645634 0.080601 0.067 Uiso 1 1 calc R U . . .
O1 O 0.5345(7) 0.6706(5) 0.3555(5) 0.0251(17) Uani 1 1 d . . . . .
O2 O 0.5051(8) 0.5403(5) 0.2610(5) 0.0266(17) Uani 1 1 d . . . . .
O3 O 0.2730(8) 0.6090(5) 0.2992(6) 0.0281(18) Uani 1 1 d . . . . .
O4 O 0.4184(8) 0.6049(5) 0.4842(6) 0.0256(17) Uani 1 1 d . . . . .
O5 O 0.6363(7) 0.5368(4) 0.4302(5) 0.0197(15) Uani 1 1 d . . . . .
O6 O 0.3874(7) 0.4636(5) 0.3800(5) 0.0241(16) Uani 1 1 d . . . . .
O7 O 0.5971(8) 0.3943(5) 0.3311(6) 0.0275(18) Uani 1 1 d . . . . .
O8 O 0.8532(8) 0.4592(5) 0.3770(6) 0.0324(19) Uani 1 1 d . . . . .
O9 O 0.7119(9) 0.4655(6) 0.1958(6) 0.034(2) Uani 1 1 d . . . . .
O10 O 0.3552(9) 0.3167(5) 0.2870(6) 0.034(2) Uani 1 1 d . . . . .
O11 O 0.5568(9) 0.2531(5) 0.4153(6) 0.0328(19) Uani 1 1 d . . . . .
O12 O 0.3403(8) 0.3233(5) 0.4646(5) 0.0237(16) Uani 1 1 d . . . . .
O13 O 0.7739(9) 0.7572(5) 0.4052(6) 0.033(2) Uani 1 1 d . . . . .
O14 O 0.8852(8) 0.6154(5) 0.4903(6) 0.0288(18) Uani 1 1 d . . . . .
O15 O 0.7364(7) 0.6058(5) 0.3099(5) 0.0231(16) Uani 1 1 d . . . . .
O16 O 0.346(2) 0.4586(13) 0.1105(14) 0.043(5) Uiso 0.5 1 d . . P . .
O17A O 0.101(3) 0.4818(17) 0.3358(17) 0.057(7) Uiso 0.5 1 d . . P . .
O17B O 0.104(2) 0.4515(14) 0.3085(16) 0.044(5) Uiso 0.5 1 d . . P . .
O18 O 0.059(5) 0.591(3) 0.059(3) 0.072(12) Uiso 0.3 1 d . . P . .
O19 O 0.5328(12) 0.1364(9) 0.2586(10) 0.077(4) Uani 1 1 d . . . . .
O20 O 0.0867(17) 0.5338(10) 0.1887(11) 0.030(4) Uiso 0.5 1 d . . P . .
O21 O -0.109(2) 0.4051(16) 0.1054(16) 0.064(6) Uiso 0.5 1 d . . P . .
O22 O 0.1366(11) 0.2882(7) 0.1019(8) 0.056(3) Uani 1 1 d . . . . .
O23 O 0.5068(10) 0.3199(7) 0.1424(7) 0.049(3) Uani 1 1 d . . . . .
O24 O 0.3547(11) 0.1527(7) 0.0353(7) 0.052(3) Uani 1 1 d . . . . .
O25 O 0.138(3) 0.496(2) 0.048(2) 0.045(8) Uiso 0.3 1 d . . P . .
O26 O 0.285(3) 0.460(2) 0.144(2) 0.061(8) Uiso 0.4 1 d . . P . .
Na1 Na 0.3550(6) 0.2226(4) 0.1688(4) 0.0458(14) Uani 1 1 d . . . . .
Na2A Na 0.145(3) 0.4139(16) 0.1788(19) 0.028(5) Uiso 0.2 1 d . . P . .
Na2B Na 0.113(3) 0.4299(18) 0.142(2) 0.036(6) Uiso 0.2 1 d . . P . .
Na3 Na 0.0373(11) 0.5165(7) 0.4682(9) 0.049(3) Uani 0.5 1 d . . P . .
Ru1 Ru 0.56390(9) 0.65394(6) 0.22215(7) 0.0264(2) Uani 1 1 d . . . . .
W1 W 0.42158(4) 0.57213(3) 0.36553(3) 0.02093(10) Uani 1 1 d . . . . .
W2 W 0.69600(4) 0.48482(3) 0.30718(3) 0.02311(11) Uani 1 1 d . . . . .
W3 W 0.46545(5) 0.34339(3) 0.38866(3) 0.02323(11) Uani 1 1 d . . . . .
W4 W 0.73398(4) 0.65899(3) 0.43394(3) 0.02242(11) Uani 1 1 d . . . . .

loop_
_atom_site_aniso_label
_atom_site_aniso_U_11
_atom_site_aniso_U_22
_atom_site_aniso_U_33
_atom_site_aniso_U_23
_atom_site_aniso_U_13
_atom_site_aniso_U_12
C1 0.040(8) 0.061(10) 0.052(9) 0.045(8) 0.019(7) 0.024(7)
C2 0.059(10) 0.046(9) 0.052(9) 0.039(7) 0.014(8) 0.017(8)
C3 0.035(7) 0.052(9) 0.039(8) 0.010(7) 0.008(6) -0.003(7)
C4 0.077(13) 0.089(14) 0.022(7) 0.009(8) 0.002(8) -0.004(11)
C5 0.036(8) 0.051(10) 0.055(9) 0.026(8) 0.004(7) -0.006(7)
C6 0.055(10) 0.079(13) 0.034(8) 0.022(8) 0.010(7) -0.016(9)
O1 0.016(4) 0.031(4) 0.030(4) 0.006(3) 0.009(3) -0.001(3)
O2 0.027(4) 0.032(4) 0.021(4) -0.001(3) 0.006(3) -0.013(3)
O3 0.019(4) 0.030(4) 0.034(4) 0.001(4) 0.003(3) 0.003(3)
O4 0.026(4) 0.012(3) 0.040(5) 0.003(3) 0.009(3) 0.003(3)
O5 0.018(4) 0.019(4) 0.025(4) 0.000(3) 0.011(3) -0.004(3)
O6 0.017(4) 0.019(4) 0.035(4) 0.000(3) 0.004(3) 0.000(3)
O7 0.025(4) 0.027(4) 0.036(5) -0.002(4) 0.020(4) -0.003(3)
O8 0.023(4) 0.031(5) 0.044(5) -0.002(4) 0.010(4) 0.006(4)
O9 0.030(5) 0.038(5) 0.038(5) -0.011(4) 0.018(4) -0.009(4)
O10 0.038(5) 0.031(5) 0.034(5) -0.010(4) 0.013(4) -0.009(4)
O11 0.037(5) 0.023(4) 0.043(5) 0.001(4) 0.020(4) 0.003(4)
O12 0.023(4) 0.022(4) 0.029(4) -0.003(3) 0.014(3) 0.000(3)
O13 0.031(5) 0.028(5) 0.041(5) 0.009(4) 0.009(4) -0.005(4)
O14 0.037(5) 0.018(4) 0.033(5) -0.001(3) 0.012(4) 0.000(3)
O15 0.018(4) 0.023(4) 0.032(4) 0.007(3) 0.014(3) 0.000(3)
O19 0.038(6) 0.097(11) 0.099(10) 0.044(8) 0.023(7) 0.026(7)
O22 0.056(7) 0.041(6) 0.065(7) -0.009(5) 0.006(6) -0.013(5)
O23 0.038(6) 0.056(7) 0.056(6) -0.021(5) 0.017(5) -0.016(5)
O24 0.043(6) 0.070(8) 0.046(6) -0.018(5) 0.015(5) -0.010(5)
Na1 0.040(3) 0.038(3) 0.061(4) -0.012(3) 0.015(3) -0.005(3)
Na3 0.030(6) 0.031(6) 0.071(8) -0.007(6) -0.018(5) 0.013(5)
Ru1 0.0234(4) 0.0285(5) 0.0276(5) 0.0076(4) 0.0066(4) -0.0010(4)
W1 0.0183(2) 0.0196(2) 0.0256(2) 0.00106(17) 0.00646(16) 0.00037(16)
W2 0.0208(2) 0.0221(2) 0.0283(2) -0.00101(18) 0.00975(17) 0.00018(17)
W3 0.0232(2) 0.0201(2) 0.0282(2) -0.00312(17) 0.00961(18) -0.00216(17)
W4 0.0195(2) 0.0213(2) 0.0276(2) -0.00002(17) 0.00778(17) -0.00237(17)

loop_
_atom_type_symbol
_atom_type_description
_atom_type_scat_dispersion_real
_atom_type_scat_dispersion_imag
_atom_type_scat_source
C C 0.0033 0.0016 'International Tables Vol C Tables 4.2.6.8 and 6.1.1.4'
H H 0.0000 0.0000 'International Tables Vol C Tables 4.2.6.8 and 6.1.1.4'
O O 0.0106 0.0060 'International Tables Vol C Tables 4.2.6.8 and 6.1.1.4'
Na Na 0.0362 0.0249 'International Tables Vol C Tables 4.2.6.8 and 6.1.1.4'
Ru Ru -1.2594 0.8363 'International Tables Vol C Tables 4.2.6.8 and 6.1.1.4'
W W -0.8490 6.8722 'International Tables Vol C Tables 4.2.6.8 and 6.1.1.4'

loop_
_geom_angle_atom_site_label_1
_geom_angle_atom_site_label_2
_geom_angle_atom_site_label_3
_geom_angle
_geom_angle_site_symmetry_1
_geom_angle_site_symmetry_3
_geom_angle_publ_flag
C2 C1 C5 121.1(15) . . ?
C2 C1 Ru1 72.1(8) . . ?
C5 C1 Ru1 72.4(9) . . ?
C2 C1 H1 119.5 . . ?
C5 C1 H1 119.5 . . ?
Ru1 C1 H1 128.3 . . ?
C1 C2 C3 119.8(17) . . ?
C1 C2 Ru1 70.3(9) . . ?
C3 C2 Ru1 70.8(9) . . ?
C1 C2 H2 120.1 . . ?
C3 C2 H2 120.1 . . ?
Ru1 C2 H2 131.6 . . ?
C6 C3 C2 120.3(16) . . ?
C6 C3 Ru1 71.9(9) . . ?
C2 C3 Ru1 71.0(8) . . ?
C6 C3 H3 119.9 . . ?
C2 C3 H3 119.9 . . ?
Ru1 C3 H3 129.6 . . ?
C5 C4 C6 120.3(18) . . ?
C5 C4 Ru1 71.1(9) . . ?
C6 C4 Ru1 70.5(9) . . ?
C5 C4 H4 119.9 . . ?
C6 C4 H4 119.9 . . ?
Ru1 C4 H4 131.3 . . ?
C4 C5 C1 118.3(15) . . ?
C4 C5 Ru1 71.2(9) . . ?
C1 C5 Ru1 69.4(8) . . ?
C4 C5 H5 120.8 . . ?
C1 C5 H5 120.8 . . ?
Ru1 C5 H5 131.1 . . ?
C3 C6 C4 120.2(18) . . ?
C3 C6 Ru1 71.1(9) . . ?
C4 C6 Ru1 71.4(9) . . ?
C3 C6 H6 119.9 . . ?
C4 C6 H6 119.9 . . ?
Ru1 C6 H6 130.0 . . ?
W1 O1 Ru1 100.3(4) . . ?
W1 O1 W4 112.9(4) . . ?
Ru1 O1 W4 100.1(3) . . ?
W1 O2 Ru1 100.7(4) . . ?
W1 O2 W2 113.0(4) . . ?
Ru1 O2 W2 99.6(3) . . ?
W1 O3 Na1 128.0(5) . 2 ?
W1 O4 W3 144.9(4) . 3_666 ?
W2 O5 W4 98.9(3) . . ?
W2 O5 W1 100.2(3) . . ?
W4 O5 W1 99.7(3) . . ?
W1 O6 W3 145.9(4) . . ?
W2 O7 W3 152.0(5) . . ?
W2 O8 Na3 141.4(6) . 1_655 ?
W2 O8 Na3 134.7(5) . 3_666 ?
Na3 O8 Na3 36.7(7) 1_655 3_666 ?
W3 O10 Na1 135.4(5) . . ?
W3 O10 Na2A 127.5(7) . . ?
Na1 O10 Na2A 94.5(6) . . ?
W4 O12 W3 154.4(5) 3_666 . ?
W4 O14 Na3 140.6(5) . 1_655 ?
W4 O14 Na3 136.0(5) . 3_666 ?
Na3 O14 Na3 36.3(6) 1_655 3_666 ?
W2 O15 W4 113.0(3) . . ?
W2 O15 Ru1 102.5(3) . . ?
W4 O15 Ru1 102.4(3) . . ?
O26 O16 Na2B 25(2) . . ?
O26 O16 Na2A 20(2) . . ?
Na2B O16 Na2A 13.8(7) . . ?
O17B O17A Na3 143(4) . . ?
O17B O17A Na2A 26(3) . . ?
Na3 O17A Na2A 168.4(14) . . ?
O17A O17B Na2A 146(4) . . ?
O17A O17B Na2B 138(4) . . ?
Na2A O17B Na2B 12.5(9) . . ?
O17A O17B Na3 29(3) . . ?
Na2A O17B Na3 173.7(13) . . ?
Na2B O17B Na3 161.4(12) . . ?
O25 O18 Na2B 36.7(15) . . ?
Na2B O20 Na2A 17.4(9) . . ?
Na2B O21 Na2A 12.6(8) . . ?
Na2A O22 Na2B 15.0(7) . . ?
Na2A O22 Na1 105.0(8) . . ?
Na2B O22 Na1 116.7(8) . . ?
Na1 O24 Na3 123.6(6) . 2_545 ?
O18 O25 Na2B 108(2) . . ?
O18 O25 Na2A 111(2) . . ?
Na2B O25 Na2A 9.6(11) . . ?
O16 O26 Na2A 150(4) . . ?
O16 O26 Na2B 143(3) . . ?
Na2A O26 Na2B 19.9(10) . . ?
O24 Na1 O23 93.6(4) . . ?
O24 Na1 O10 168.7(5) . . ?
O23 Na1 O10 77.9(4) . . ?
O24 Na1 O3 83.8(4) . 2_545 ?
O23 Na1 O3 171.4(5) . 2_545 ?
O10 Na1 O3 105.6(4) . 2_545 ?
O24 Na1 O19 91.9(5) . . ?
O23 Na1 O19 92.4(5) . . ?
O10 Na1 O19 95.9(5) . . ?
O3 Na1 O19 79.5(4) 2_545 . ?
O24 Na1 O22 92.9(4) . . ?
O23 Na1 O22 102.4(5) . . ?
O10 Na1 O22 81.8(4) . . ?
O3 Na1 O22 85.9(4) 2_545 . ?
O19 Na1 O22 164.0(5) . . ?
O24 Na1 W1 72.6(3) . 2_545 ?
O23 Na1 W1 162.8(4) . 2_545 ?
O10 Na1 W1 114.2(3) . 2_545 ?
O3 Na1 W1 21.5(2) 2_545 2_545 ?
O19 Na1 W1 98.2(4) . 2_545 ?
O22 Na1 W1 68.9(3) . 2_545 ?
O24 Na1 Na2A 123.8(5) . . ?
O23 Na1 Na2A 81.5(5) . . ?
O10 Na1 Na2A 48.1(5) . . ?
O3 Na1 Na2A 106.8(5) 2_545 . ?
O19 Na1 Na2A 144.0(6) . . ?
O22 Na1 Na2A 36.3(5) . . ?
W1 Na1 Na2A 97.4(4) 2_545 . ?
O24 Na1 Na2B 116.4(5) . . ?
O23 Na1 Na2B 80.4(5) . . ?
O10 Na1 Na2B 55.3(5) . . ?
O3 Na1 Na2B 108.1(5) 2_545 . ?
O19 Na1 Na2B 151.1(6) . . ?
O22 Na1 Na2B 31.2(5) . . ?
W1 Na1 Na2B 96.2(4) 2_545 . ?
Na2A Na1 Na2B 7.5(5) . . ?
Na2B Na2A O26 82(4) . . ?
Na2B Na2A O20 64(4) . . ?
O26 Na2A O20 83.5(15) . . ?
Na2B Na2A O17B 120(4) . . ?
O26 Na2A O17B 118.2(17) . . ?
O20 Na2A O17B 62.9(10) . . ?
Na2B Na2A O25 29(4) . . ?
O26 Na2A O25 52.8(15) . . ?
O20 Na2A O25 63.9(12) . . ?
O17B Na2A O25 126.7(16) . . ?
Na2B Na2A O22 89(4) . . ?
O26 Na2A O22 99.7(15) . . ?
O20 Na2A O22 152.8(15) . . ?
O17B Na2A O22 133.9(14) . . ?
O25 Na2A O22 96.4(13) . . ?
Na2B Na2A O21 52(4) . . ?
O26 Na2A O21 134.0(18) . . ?
O20 Na2A O21 78.6(11) . . ?
O17B Na2A O21 90.3(11) . . ?
O25 Na2A O21 81.4(13) . . ?
O22 Na2A O21 80.0(10) . . ?
Na2B Na2A O16 81(4) . . ?
O26 Na2A O16 9.7(12) . . ?
O20 Na2A O16 91.7(11) . . ?
O17B Na2A O16 127.1(13) . . ?
O25 Na2A O16 52.6(11) . . ?
O22 Na2A O16 90.0(9) . . ?
O21 Na2A O16 131.6(13) . . ?
Na2B Na2A O17A 115(4) . . ?
O26 Na2A O17A 112.2(16) . . ?
O20 Na2A O17A 56.0(9) . . ?
O17B Na2A O17A 7.7(9) . . ?
O25 Na2A O17A 119.6(14) . . ?
O22 Na2A O17A 141.6(13) . . ?
O21 Na2A O17A 91.8(11) . . ?
O16 Na2A O17A 121.5(12) . . ?
Na2B Na2A O10 154(4) . . ?
O26 Na2A O10 81.1(14) . . ?
O20 Na2A O10 133.1(12) . . ?
O17B Na2A O10 86.4(11) . . ?
O25 Na2A O10 131.1(13) . . ?
O22 Na2A O10 73.8(8) . . ?
O21 Na2A O10 139.7(12) . . ?
O16 Na2A O10 79.1(8) . . ?
O17A Na2A O10 90.1(10) . . ?
Na2B Na2A Na1 119(4) . . ?
O26 Na2A Na1 80.6(13) . . ?
O20 Na2A Na1 162.8(11) . . ?
O17B Na2A Na1 119.9(12) . . ?
O25 Na2A Na1 110.3(12) . . ?
O22 Na2A Na1 38.7(5) . . ?
O21 Na2A Na1 117.4(10) . . ?
O16 Na2A Na1 73.2(7) . . ?
O17A Na2A Na1 125.2(11) . . ?
O10 Na2A Na1 37.4(4) . . ?
Na2A Na2B O26 78(4) . . ?
Na2A Na2B O25 141(5) . . ?
O26 Na2B O25 63.1(17) . . ?
Na2A Na2B O20 98(4) . . ?
O26 Na2B O20 88.5(17) . . ?
O25 Na2B O20 78.5(17) . . ?
Na2A Na2B O21 115(4) . . ?
O26 Na2B O21 166(2) . . ?
O25 Na2B O21 103.6(19) . . ?
O20 Na2B O21 91.4(14) . . ?
Na2A Na2B O22 76(4) . . ?
O26 Na2B O22 96.5(16) . . ?
O25 Na2B O22 110.1(17) . . ?
O20 Na2B O22 171.3(17) . . ?
O21 Na2B O22 85.4(12) . . ?
Na2A Na2B O17B 48(4) . . ?
O26 Na2B O17B 101.8(17) . . ?
O25 Na2B O17B 134.9(19) . . ?
O20 Na2B O17B 58.0(10) . . ?
O21 Na2B O17B 89.6(12) . . ?
O22 Na2B O17B 113.8(13) . . ?
Na2A Na2B O16 85(4) . . ?
O26 Na2B O16 12.1(11) . . ?
O25 Na2B O16 57.1(14) . . ?
O20 Na2B O16 97.0(13) . . ?
O21 Na2B O16 156.4(16) . . ?
O22 Na2B O16 89.0(10) . . ?
O17B Na2B O16 113.5(13) . . ?
Na2A Na2B O18 139(4) . . ?
O26 Na2B O18 81.4(17) . . ?
O25 Na2B O18 35.5(15) . . ?
O20 Na2B O18 46.1(12) . . ?
O21 Na2B O18 88.7(15) . . ?
O22 Na2B O18 141.7(15) . . ?
O17B Na2B O18 103.9(14) . . ?
O16 Na2B O18 81.5(13) . . ?
Na2A Na2B Na1 53(4) . . ?
O26 Na2B Na1 70.5(13) . . ?
O25 Na2B Na1 111.8(15) . . ?
O20 Na2B Na1 146.7(14) . . ?
O21 Na2B Na1 115.0(12) . . ?
O22 Na2B Na1 32.1(5) . . ?
O17B Na2B Na1 100.3(10) . . ?
O16 Na2B Na1 67.1(8) . . ?
O18 Na2B Na1 146.1(13) . . ?
Na3 Na3 O8 74.9(9) 3_566 1_455 ?
Na3 Na3 O17A 140.1(13) 3_566 . ?
O8 Na3 O17A 75.5(8) 1_455 . ?
Na3 Na3 O14 72.2(8) 3_566 1_455 ?
O8 Na3 O14 83.0(5) 1_455 1_455 ?
O17A Na3 O14 129.1(9) . 1_455 ?
Na3 Na3 O14 71.6(8) 3_566 3_666 ?
O8 Na3 O14 87.7(5) 1_455 3_666 ?
O17A Na3 O14 81.2(8) . 3_666 ?
O14 Na3 O14 143.7(6) 1_455 3_666 ?
Na3 Na3 O8 68.4(9) 3_566 3_666 ?
O8 Na3 O8 143.3(7) 1_455 3_666 ?
O17A Na3 O8 135.8(8) . 3_666 ?
O14 Na3 O8 85.9(5) 1_455 3_666 ?
O14 Na3 O8 81.0(5) 3_666 3_666 ?
Na3 Na3 O24 130.6(11) 3_566 2 ?
O8 Na3 O24 132.3(6) 1_455 2 ?
O17A Na3 O24 89.2(9) . 2 ?
O14 Na3 O24 72.4(4) 1_455 2 ?
O14 Na3 O24 134.9(6) 3_666 2 ?
O8 Na3 O24 75.8(5) 3_666 2 ?
Na3 Na3 O17B 132.3(11) 3_566 . ?
O8 Na3 O17B 70.9(6) 1_455 . ?
O17A Na3 O17B 8.0(9) . . ?
O14 Na3 O17B 133.1(7) 1_455 . ?
O14 Na3 O17B 74.8(6) 3_666 . ?
O8 Na3 O17B 137.0(7) 3_666 . ?
O24 Na3 O17B 97.1(7) 2 . ?
O2 Ru1 O1 74.9(3) . . ?
O2 Ru1 O15 75.5(3) . . ?
O1 Ru1 O15 75.4(3) . . ?
O2 Ru1 C1 123.9(5) . . ?
O1 Ru1 C1 97.2(5) . . ?
O15 Ru1 C1 157.3(6) . . ?
O2 Ru1 C3 157.9(5) . . ?
O1 Ru1 C3 124.3(5) . . ?
O15 Ru1 C3 97.6(4) . . ?
C1 Ru1 C3 68.6(5) . . ?
O2 Ru1 C2 160.5(5) . . ?
O1 Ru1 C2 98.7(5) . . ?
O15 Ru1 C2 121.3(5) . . ?
C1 Ru1 C2 37.6(6) . . ?
C3 Ru1 C2 38.2(6) . . ?
O2 Ru1 C6 122.4(6) . . ?
O1 Ru1 C6 160.5(5) . . ?
O15 Ru1 C6 99.0(5) . . ?
C1 Ru1 C6 80.8(6) . . ?
C3 Ru1 C6 36.9(6) . . ?
C2 Ru1 C6 67.8(7) . . ?
O2 Ru1 C5 98.8(5) . . ?
O1 Ru1 C5 120.9(5) . . ?
O15 Ru1 C5 161.2(5) . . ?
C1 Ru1 C5 38.2(6) . . ?
C3 Ru1 C5 81.0(5) . . ?
C2 Ru1 C5 68.3(6) . . ?
C6 Ru1 C5 68.6(6) . . ?
O2 Ru1 C4 98.6(6) . . ?
O1 Ru1 C4 157.4(6) . . ?
O15 Ru1 C4 124.6(6) . . ?
C1 Ru1 C4 68.2(7) . . ?
C3 Ru1 C4 67.7(7) . . ?
C2 Ru1 C4 80.2(7) . . ?
C6 Ru1 C4 38.1(7) . . ?
C5 Ru1 C4 37.6(7) . . ?
O2 Ru1 W1 38.8(2) . . ?
O1 Ru1 W1 39.0(2) . . ?
O15 Ru1 W1 83.02(19) . . ?
C1 Ru1 W1 104.9(4) . . ?
C3 Ru1 W1 162.7(4) . . ?
C2 Ru1 W1 127.8(4) . . ?
C6 Ru1 W1 160.2(5) . . ?
C5 Ru1 W1 103.9(4) . . ?
C4 Ru1 W1 126.0(5) . . ?
O3 W1 O6 103.8(4) . . ?
O3 W1 O4 103.5(4) . . ?
O6 W1 O4 97.1(3) . . ?
O3 W1 O2 97.5(4) . . ?
O6 W1 O2 88.1(3) . . ?
O4 W1 O2 156.4(3) . . ?
O3 W1 O1 97.3(4) . . ?
O6 W1 O1 156.2(3) . . ?
O4 W1 O1 88.6(3) . . ?
O2 W1 O1 78.1(3) . . ?
O3 W1 O5 167.9(3) . . ?
O6 W1 O5 84.1(3) . . ?
O4 W1 O5 84.4(3) . . ?
O2 W1 O5 73.3(3) . . ?
O1 W1 O5 73.4(3) . . ?
O3 W1 Ru1 87.3(3) . . ?
O6 W1 Ru1 128.6(2) . . ?
O4 W1 Ru1 129.3(2) . . ?
O2 W1 Ru1 40.5(2) . . ?
O1 W1 Ru1 40.7(2) . . ?
O5 W1 Ru1 80.54(18) . . ?
O3 W1 Na1 30.5(3) . 2 ?
O6 W1 Na1 119.9(3) . 2 ?
O4 W1 Na1 75.8(3) . 2 ?
O2 W1 Na1 121.2(3) . 2 ?
O1 W1 Na1 83.9(2) . 2 ?
O5 W1 Na1 150.2(2) . 2 ?
Ru1 W1 Na1 94.91(9) . 2 ?
O9 W2 O8 104.0(4) . . ?
O9 W2 O7 102.3(4) . . ?
O8 W2 O7 99.4(4) . . ?
O9 W2 O15 97.7(4) . . ?
O8 W2 O15 93.8(4) . . ?
O7 W2 O15 152.5(3) . . ?
O9 W2 O2 93.2(4) . . ?
O8 W2 O2 161.1(3) . . ?
O7 W2 O2 84.2(3) . . ?
O15 W2 O2 75.9(3) . . ?
O9 W2 O5 163.8(4) . . ?
O8 W2 O5 89.9(3) . . ?
O7 W2 O5 83.3(3) . . ?
O15 W2 O5 72.7(3) . . ?
O2 W2 O5 72.0(3) . . ?
O10 W3 O11 101.1(4) . . ?
O10 W3 O12 94.4(4) . . ?
O11 W3 O12 96.9(4) . . ?
O10 W3 O7 96.2(4) . . ?
O11 W3 O7 94.0(4) . . ?
O12 W3 O7 163.1(3) . . ?
O10 W3 O6 91.2(4) . . ?
O11 W3 O6 167.5(4) . . ?
O12 W3 O6 84.2(3) . . ?
O7 W3 O6 82.4(3) . . ?
O10 W3 O4 170.0(4) . 3_666 ?
O11 W3 O4 88.6(4) . 3_666 ?
O12 W3 O4 82.2(3) . 3_666 ?
O7 W3 O4 85.2(3) . 3_666 ?
O6 W3 O4 79.2(3) . 3_666 ?
O13 W4 O14 105.3(4) . . ?
O13 W4 O12 102.6(4) . 3_666 ?
O14 W4 O12 99.4(4) . 3_666 ?
O13 W4 O15 96.9(4) . . ?
O14 W4 O15 93.5(3) . . ?
O12 W4 O15 152.7(3) 3_666 . ?
O13 W4 O1 92.1(4) . . ?
O14 W4 O1 160.8(3) . . ?
O12 W4 O1 84.5(3) 3_666 . ?
O15 W4 O1 75.9(3) . . ?
O13 W4 O5 162.5(3) . . ?
O14 W4 O5 89.4(3) . . ?
O12 W4 O5 83.9(3) 3_666 . ?
O15 W4 O5 72.2(3) . . ?
O1 W4 O5 72.2(3) . . ?

loop_
_geom_bond_atom_site_label_1
_geom_bond_atom_site_label_2
_geom_bond_distance
_geom_bond_site_symmetry_2
_geom_bond_publ_flag
C1 C2 1.39(2) . ?
C1 C5 1.42(2) . ?
C1 Ru1 2.144(13) . ?
C1 H1 0.9500 . ?
C2 C3 1.42(2) . ?
C2 Ru1 2.167(15) . ?
C2 H2 0.9500 . ?
C3 C6 1.37(2) . ?
C3 Ru1 2.163(14) . ?
C3 H3 0.9500 . ?
C4 C5 1.41(3) . ?
C4 C6 1.42(2) . ?
C4 Ru1 2.185(15) . ?
C4 H4 0.9500 . ?
C5 Ru1 2.184(15) . ?
C5 H5 0.9500 . ?
C6 Ru1 2.173(15) . ?
C6 H6 0.9500 . ?
O1 W1 2.020(8) . ?
O1 Ru1 2.096(8) . ?
O1 W4 2.125(8) . ?
O2 W1 2.016(8) . ?
O2 Ru1 2.087(8) . ?
O2 W2 2.134(9) . ?
O3 W1 1.728(8) . ?
O3 Na1 2.399(10) 2 ?
O4 W1 1.855(8) . ?
O4 W3 2.165(8) 3_666 ?
O5 W2 2.235(7) . ?
O5 W4 2.243(7) . ?
O5 W1 2.275(7) . ?
O6 W1 1.841(8) . ?
O6 W3 2.127(8) . ?
O7 W2 1.885(8) . ?
O7 W3 1.955(7) . ?
O8 W2 1.762(8) . ?
O8 Na3 2.267(14) 1_655 ?
O8 Na3 2.353(15) 3_666 ?
O9 W2 1.734(8) . ?
O10 W3 1.726(9) . ?
O10 Na1 2.343(10) . ?
O10 Na2A 2.87(3) . ?
O11 W3 1.753(8) . ?
O12 W4 1.869(7) 3_666 ?
O12 W3 1.933(7) . ?
O13 W4 1.744(8) . ?
O14 W4 1.744(9) . ?
O14 Na3 2.335(14) 1_655 ?
O14 Na3 2.343(13) 3_666 ?
O15 W2 2.031(8) . ?
O15 W4 2.050(8) . ?
O15 Ru1 2.101(8) . ?
O16 O26 0.89(3) . ?
O16 Na2B 2.59(3) . ?
O16 Na2A 2.62(3) . ?
O17A O17B 0.65(3) . ?
O17A Na3 2.29(3) . ?
O17A Na2A 2.72(4) . ?
O17B Na2A 2.16(3) . ?
O17B Na2B 2.53(4) . ?
O17B Na3 2.84(3) . ?
O18 O25 1.78(6) . ?
O18 Na2B 2.92(6) . ?
O19 Na1 2.454(13) . ?
O20 Na2B 1.89(3) . ?
O20 Na2A 2.08(3) . ?
O21 Na2B 2.26(4) . ?
O21 Na2A 2.59(4) . ?
O22 Na2A 2.35(3) . ?
O22 Na2B 2.43(3) . ?
O22 Na1 2.487(13) . ?
O23 Na1 2.335(12) . ?
O24 Na1 2.298(12) . ?
O24 Na3 2.507(17) 2_545 ?
O25 Na2B 1.83(5) . ?
O25 Na2A 2.35(4) . ?
O26 Na2A 1.81(4) . ?
O26 Na2B 1.83(4) . ?
Na1 W1 3.721(6) 2_545 ?
Na1 Na2A 3.84(3) . ?
Na1 Na2B 4.19(3) . ?
Na2A Na2B 0.63(3) . ?
Na3 Na3 1.46(3) 3_566 ?
Ru1 W1 3.1595(10) . ?
